data_1501961
loop_
_publ_author_name
'Donohoe, Timothy J.'
'Basutto, Jos\'e A'
'Bower, John F.'
'Rathi, Akshat'

_publ_section_title
;
 Heteroaromatic synthesis via olefin cross-metathesis: entry to
 polysubstituted pyridines.
;
_journal_issue 5
_journal_name_full 'Organic letters'
_journal_page_first 1036
_journal_page_last 1039
_journal_paper_doi 10.1021/ol103088r
_journal_volume 13
_journal_year 2011
_chemical_compound_source Synthetic
_chemical_formula_moiety 'C20 H19 N1'
_chemical_formula_sum 'C20 H19 N'
_chemical_formula_weight 273.38
_space_group_IT_number 2
_symmetry_cell_setting triclinic
_symmetry_space_group_name_Hall '-P 1'
_symmetry_space_group_name_H-M 'P -1'
_atom_sites_solution_hydrogens geom
_atom_sites_solution_primary direct
_cell_angle_alpha 68.3797(10)
_cell_angle_beta 81.4469(9)
_cell_angle_gamma 62.3658(10)
_cell_formula_units_Z 2
_cell_length_a 9.3961(2)
_cell_length_b 9.4690(2)
_cell_length_c 10.2833(2)
_cell_measurement_reflns_used 2959
_cell_measurement_temperature 150
_cell_measurement_theta_max 27
_cell_measurement_theta_min 5
_cell_volume 753.26(3)
_computing_cell_refinement 'DENZO/SCALEPACK (Otwinowski & Minor, 1997)'
_computing_data_collection 'COLLECT (Nonius, 1997-2001).'
_computing_data_reduction 'DENZO/SCALEPACK (Otwinowski & Minor, 1997)'
_computing_molecular_graphics 'CAMERON (Watkin et al., 1996)'
_computing_publication_material 'CRYSTALS (Betteridge et al., 2003)'
_computing_structure_refinement 'CRYSTALS (Betteridge et al., 2003)'
_computing_structure_solution 'SIR92 (Altomare et al., 1994)'
_diffrn_ambient_temperature 150
_diffrn_measured_fraction_theta_full 0.989
_diffrn_measured_fraction_theta_max 0.985
_diffrn_measurement_device 'Nonius KappaCCD'
_diffrn_measurement_device_type Area
_diffrn_measurement_method \w
_diffrn_radiation_monochromator graphite
_diffrn_radiation_type 'Mo K\a'
_diffrn_radiation_wavelength 0.71073
_diffrn_reflns_av_R_equivalents 0.031
_diffrn_reflns_limit_h_max 12
_diffrn_reflns_limit_h_min -11
_diffrn_reflns_limit_k_max 12
_diffrn_reflns_limit_k_min -12
_diffrn_reflns_limit_l_max 13
_diffrn_reflns_limit_l_min -13
_diffrn_reflns_number 10759
_diffrn_reflns_theta_full 25.492
_diffrn_reflns_theta_max 27.411
_diffrn_reflns_theta_min 5.172
_diffrn_standards_number 0
_exptl_absorpt_coefficient_mu 0.069
_exptl_absorpt_correction_T_max 0.97
_exptl_absorpt_correction_T_min 0.71
_exptl_absorpt_correction_type multi-scan
_exptl_absorpt_process_details 'DENZO/SCALEPACK (Otwinowski & Minor, 1997)'
_exptl_crystal_colour colourless
_exptl_crystal_density_diffrn 1.205
_exptl_crystal_density_method 'not measured'
_exptl_crystal_description plate
_exptl_crystal_F_000 292
_exptl_crystal_size_max 0.80
_exptl_crystal_size_mid 0.80
_exptl_crystal_size_min 0.40
_refine_diff_density_max 0.26
_refine_diff_density_min -0.28
_refine_ls_extinction_coef 190(40)
_refine_ls_extinction_method 'Larson (1970), Equation 22'
_refine_ls_goodness_of_fit_ref 0.9195
_refine_ls_hydrogen_treatment constr
_refine_ls_matrix_type full
_refine_ls_number_parameters 191
_refine_ls_number_reflns 2765
_refine_ls_number_restraints 0
_refine_ls_R_factor_all 0.0610
_refine_ls_R_factor_gt 0.0415
_refine_ls_shift/su_max 0.000187
_refine_ls_structure_factor_coef Fsqd
_refine_ls_weighting_details
;
 Method= Modified Sheldrick 
 w=1/[\s^2^(F^2^) + ( 0.05P)^2^ + 0.30P] 
 ,where P=(max(Fo^2^,0) + 2Fc^2^)/3 
;
_refine_ls_weighting_scheme calc
_refine_ls_wR_factor_all 0.1077
_refine_ls_wR_factor_gt 0.0980
_refine_ls_wR_factor_ref 0.1077
_reflns_limit_h_max 12
_reflns_limit_h_min -11
_reflns_limit_k_max 12
_reflns_limit_k_min -11
_reflns_limit_l_max 13
_reflns_limit_l_min 0
_reflns_number_gt 2108
_reflns_number_total 3377
_reflns_threshold_expression I>2.0\s(I)
_oxford_diffrn_Wilson_B_factor 2.41
_oxford_diffrn_Wilson_scale 0.55
_oxford_refine_ls_r_factor_ref 0.0610
_oxford_refine_ls_scale 1.416(11)
_oxford_reflns_number_all 2765
_oxford_reflns_threshold_expression_ref I>-3.0\s(I)
_cod_data_source_file ol103088r_si_001.cif
_cod_data_source_block 42
_cod_depositor_comments
;
The following automatic conversions were performed:

'_symmetry_cell_setting' value 'Triclinic' changed to 'triclinic'
according to /home/saulius/struct/CIF-dictionaries/cif_core.dic
dictionary named 'cif_core.dic' version 2.4.1 from 2010-06-29.

Automatic conversion script
Id: cif_fix_values 1715 2011-07-08 13:25:40Z adriana 
;
_cod_original_formula_sum 'C20 H19 N1'
_cod_database_code 1501961

loop_
_symmetry_equiv_pos_as_xyz
x,y,z
-x,-y,-z

loop_
_atom_site_label
_atom_site_type_symbol
_atom_site_fract_x
_atom_site_fract_y
_atom_site_fract_z
_atom_site_U_iso_or_equiv
_atom_site_occupancy
_atom_site_adp_type
_atom_site_refinement_flags_posn
N1 N 0.48207(14) 0.23418(14) 0.80533(12) 0.0287 1.0000 Uani .
C2 C 0.59732(16) 0.21234(18) 0.70877(14) 0.0280 1.0000 Uani .
C3 C 0.63780(17) 0.09278(18) 0.64322(14) 0.0301 1.0000 Uani .
C4 C 0.54776(17) 0.00269(18) 0.67738(14) 0.0308 1.0000 Uani .
C5 C 0.42438(16) 0.02735(17) 0.77281(14) 0.0275 1.0000 Uani .
C6 C 0.39720(16) 0.14498(17) 0.83724(14) 0.0272 1.0000 Uani .
C7 C 0.27592(18) 0.17529(19) 0.94972(16) 0.0334 1.0000 Uani .
C8 C 0.33092(17) -0.07151(18) 0.80183(14) 0.0280 1.0000 Uani .
C9 C 0.40977(17) -0.24507(18) 0.82269(15) 0.0319 1.0000 Uani .
C10 C 0.32560(18) -0.33644(19) 0.83621(15) 0.0337 1.0000 Uani .
C11 C 0.15836(18) -0.25734(18) 0.82943(15) 0.0313 1.0000 Uani .
C12 C 0.07925(17) -0.08635(19) 0.81408(15) 0.0318 1.0000 Uani .
C13 C 0.16341(17) 0.00574(18) 0.79936(15) 0.0304 1.0000 Uani .
C14 C 0.0658(2) -0.3525(2) 0.83301(19) 0.0446 1.0000 Uani .
C15 C 0.77272(19) 0.0567(2) 0.54173(17) 0.0401 1.0000 Uani .
C16 C 0.68040(16) 0.32167(18) 0.68109(15) 0.0298 1.0000 Uani .
C17 C 0.73332(16) 0.33637(18) 0.79294(16) 0.0320 1.0000 Uani .
C18 C 0.80774(18) 0.4399(2) 0.76945(18) 0.0375 1.0000 Uani .
C19 C 0.82777(19) 0.5327(2) 0.63398(19) 0.0427 1.0000 Uani .
C20 C 0.77411(19) 0.5206(2) 0.52225(19) 0.0440 1.0000 Uani .
C21 C 0.70191(18) 0.4154(2) 0.54485(16) 0.0379 1.0000 Uani .
H41 H 0.5716 -0.0786 0.6321 0.0376 1.0000 Uiso R
H73 H 0.2709 0.0689 1.0110 0.0517 1.0000 Uiso R
H71 H 0.3042 0.2239 1.0064 0.0525 1.0000 Uiso R
H72 H 0.1684 0.2566 0.9059 0.0515 1.0000 Uiso R
H91 H 0.5275 -0.3029 0.8267 0.0376 1.0000 Uiso R
H101 H 0.3844 -0.4585 0.8496 0.0416 1.0000 Uiso R
H121 H -0.0383 -0.0312 0.8129 0.0405 1.0000 Uiso R
H131 H 0.1046 0.1257 0.7870 0.0371 1.0000 Uiso R
H141 H -0.0516 -0.2737 0.8198 0.0762 1.0000 Uiso R
H142 H 0.0855 -0.4446 0.9248 0.0760 1.0000 Uiso R
H143 H 0.1016 -0.4032 0.7590 0.0758 1.0000 Uiso R
H152 H 0.8130 -0.0599 0.5452 0.0616 1.0000 Uiso R
H153 H 0.8615 0.0747 0.5641 0.0617 1.0000 Uiso R
H151 H 0.7304 0.1306 0.4462 0.0614 1.0000 Uiso R
H171 H 0.7172 0.2716 0.8902 0.0387 1.0000 Uiso R
H181 H 0.8457 0.4487 0.8491 0.0476 1.0000 Uiso R
H191 H 0.8799 0.6102 0.6159 0.0523 1.0000 Uiso R
H201 H 0.7855 0.5894 0.4258 0.0519 1.0000 Uiso R
H211 H 0.6644 0.4057 0.4668 0.0447 1.0000 Uiso R

loop_
_atom_site_aniso_label
_atom_site_aniso_U_11
_atom_site_aniso_U_22
_atom_site_aniso_U_33
_atom_site_aniso_U_23
_atom_site_aniso_U_13
_atom_site_aniso_U_12
N1 0.0259(6) 0.0298(6) 0.0271(6) -0.0077(5) 0.0012(5) -0.0114(5)
C2 0.0245(7) 0.0318(8) 0.0231(7) -0.0061(6) -0.0002(6) -0.0112(6)
C3 0.0266(7) 0.0374(8) 0.0230(7) -0.0086(6) 0.0008(6) -0.0128(6)
C4 0.0301(8) 0.0355(8) 0.0254(7) -0.0135(6) 0.0016(6) -0.0114(7)
C5 0.0252(7) 0.0284(7) 0.0246(7) -0.0072(6) -0.0005(6) -0.0096(6)
C6 0.0237(7) 0.0266(7) 0.0247(7) -0.0066(6) 0.0003(6) -0.0075(6)
C7 0.0309(8) 0.0346(8) 0.0328(8) -0.0141(7) 0.0063(6) -0.0128(7)
C8 0.0277(8) 0.0303(8) 0.0245(7) -0.0100(6) 0.0026(6) -0.0117(6)
C9 0.0267(7) 0.0321(8) 0.0317(8) -0.0117(6) 0.0031(6) -0.0089(6)
C10 0.0369(9) 0.0281(8) 0.0330(8) -0.0106(6) 0.0042(6) -0.0128(7)
C11 0.0361(9) 0.0354(8) 0.0268(8) -0.0127(6) 0.0071(6) -0.0196(7)
C12 0.0267(8) 0.0375(8) 0.0315(8) -0.0148(7) 0.0047(6) -0.0135(7)
C13 0.0285(8) 0.0289(8) 0.0311(8) -0.0113(6) 0.0019(6) -0.0101(6)
C14 0.0505(10) 0.0452(10) 0.0478(10) -0.0191(8) 0.0097(8) -0.0290(9)
C15 0.0384(9) 0.0534(10) 0.0321(8) -0.0196(8) 0.0103(7) -0.0221(8)
C16 0.0208(7) 0.0310(8) 0.0316(8) -0.0083(6) 0.0017(6) -0.0089(6)
C17 0.0254(7) 0.0327(8) 0.0341(8) -0.0120(7) 0.0025(6) -0.0099(6)
C18 0.0272(8) 0.0389(9) 0.0477(10) -0.0197(8) 0.0027(7) -0.0125(7)
C19 0.0323(9) 0.0386(9) 0.0587(11) -0.0156(8) 0.0060(8) -0.0191(7)
C20 0.0380(9) 0.0425(9) 0.0432(10) -0.0022(8) 0.0040(7) -0.0215(8)
C21 0.0329(8) 0.0452(9) 0.0325(9) -0.0063(7) 0.0003(7) -0.0200(7)

loop_
_atom_type_symbol
_atom_type_scat_dispersion_real
_atom_type_scat_dispersion_imag
_atom_type_scat_Cromer_Mann_a1
_atom_type_scat_Cromer_Mann_b1
_atom_type_scat_Cromer_Mann_a2
_atom_type_scat_Cromer_Mann_b2
_atom_type_scat_Cromer_Mann_a3
_atom_type_scat_Cromer_Mann_b3
_atom_type_scat_Cromer_Mann_a4
_atom_type_scat_Cromer_Mann_b4
_atom_type_scat_Cromer_Mann_c
_atom_type_scat_source
C 0.0033 0.0016 2.3100 20.8439 1.0200 10.2075 1.5886 0.5687 0.8650 51.6512 0.2156 'International Tables Vol C 4.2.6.8 and 6.1.1.4'
H 0.0000 0.0000 0.4930 10.5109 0.3229 26.1257 0.1402 3.1424 0.0408 57.7998 0.0030 'International Tables Vol C 4.2.6.8 and 6.1.1.4'
N 0.0061 0.0033 12.2126 0.0057 3.1322 9.8933 2.0125 28.9975 1.1663 0.5826 -11.5290 'International Tables Vol C 4.2.6.8 and 6.1.1.4'

loop_
_geom_angle_atom_site_label_1
_geom_angle_atom_site_label_2
_geom_angle_atom_site_label_3
_geom_angle
_geom_angle_publ_flag
C2 N1 C6 120.06(12) yes
N1 C2 C3 122.24(13) yes
N1 C2 C16 114.64(12) yes
C3 C2 C16 123.09(12) yes
C2 C3 C4 116.57(13) yes
C2 C3 C15 123.88(13) yes
C4 C3 C15 119.54(13) yes
C3 C4 C5 122.22(13) yes
C3 C4 H41 118.2 no
C5 C4 H41 119.5 no
C4 C5 C6 116.97(13) yes
C4 C5 C8 119.09(12) yes
C6 C5 C8 123.93(12) yes
C5 C6 N1 121.83(13) yes
C5 C6 C7 122.69(13) yes
N1 C6 C7 115.44(12) yes
C6 C7 H73 111.3 no
C6 C7 H71 109.6 no
H73 C7 H71 109.8 no
C6 C7 H72 109.4 no
H73 C7 H72 108.0 no
H71 C7 H72 108.8 no
C5 C8 C9 120.30(12) yes
C5 C8 C13 121.95(13) yes
C9 C8 C13 117.59(13) yes
C8 C9 C10 121.51(13) yes
C8 C9 H91 119.2 no
C10 C9 H91 119.3 no
C9 C10 C11 120.56(14) yes
C9 C10 H101 119.8 no
C11 C10 H101 119.7 no
C10 C11 C12 118.18(13) yes
C10 C11 C14 120.97(14) yes
C12 C11 C14 120.81(14) yes
C11 C12 C13 121.29(13) yes
C11 C12 H121 118.5 no
C13 C12 H121 120.2 no
C8 C13 C12 120.80(13) yes
C8 C13 H131 119.9 no
C12 C13 H131 119.3 no
C11 C14 H141 109.8 no
C11 C14 H142 109.1 no
H141 C14 H142 109.4 no
C11 C14 H143 110.3 no
H141 C14 H143 109.6 no
H142 C14 H143 108.6 no
C3 C15 H152 109.0 no
C3 C15 H153 111.3 no
H152 C15 H153 110.2 no
C3 C15 H151 109.2 no
H152 C15 H151 107.0 no
H153 C15 H151 110.1 no
C2 C16 C17 119.70(13) yes
C2 C16 C21 121.61(13) yes
C17 C16 C21 118.65(14) yes
C16 C17 C18 120.59(14) yes
C16 C17 H171 119.3 no
C18 C17 H171 120.1 no
C17 C18 C19 120.24(15) yes
C17 C18 H181 120.1 no
C19 C18 H181 119.7 no
C18 C19 C20 119.68(15) yes
C18 C19 H191 120.8 no
C20 C19 H191 119.5 no
C19 C20 C21 120.42(15) yes
C19 C20 H201 119.7 no
C21 C20 H201 119.9 no
C16 C21 C20 120.41(15) yes
C16 C21 H211 118.7 no
C20 C21 H211 120.9 no

loop_
_geom_bond_atom_site_label_1
_geom_bond_atom_site_label_2
_geom_bond_distance
_geom_bond_publ_flag
N1 C2 1.3510(18) yes
N1 C6 1.3416(18) yes
C2 C3 1.403(2) yes
C2 C16 1.493(2) yes
C3 C4 1.388(2) yes
C3 C15 1.510(2) yes
C4 C5 1.3932(19) yes
C4 H41 0.966 no
C5 C6 1.405(2) yes
C5 C8 1.488(2) yes
C6 C7 1.5060(19) yes
C7 H73 0.990 no
C7 H71 0.989 no
C7 H72 0.987 no
C8 C9 1.398(2) yes
C8 C13 1.394(2) yes
C9 C10 1.381(2) yes
C9 H91 0.980 no
C10 C11 1.392(2) yes
C10 H101 0.986 no
C11 C12 1.389(2) yes
C11 C14 1.504(2) yes
C12 C13 1.384(2) yes
C12 H121 0.979 no
C13 H131 0.972 no
C14 H141 0.999 no
C14 H142 0.990 no
C14 H143 0.983 no
C15 H152 0.975 no
C15 H153 0.998 no
C15 H151 0.982 no
C16 C17 1.394(2) yes
C16 C21 1.399(2) yes
C17 C18 1.386(2) yes
C17 H171 0.994 no
C18 C19 1.386(2) yes
C18 H181 0.985 no
C19 C20 1.382(3) yes
C19 H191 1.009 no
C20 C21 1.385(2) yes
C20 H201 0.988 no
C21 H211 0.972 no
